data_7216592
loop_
_publ_author_name
'Scott, Janet L.'
'Downie, Andrew P.'
'Asami, Masaya'
'Tanaka, Koichi'

_publ_section_title
;
 Chromogenic guest-responsive host compounds which allow rapid guest
 screening
;
_journal_issue 96
_journal_name_full CrystEngComm
_journal_page_first 580
_journal_paper_doi 10.1039/b206162g
_journal_volume 4
_journal_year 2002
_chemical_formula_moiety 'C42 H30 N2 O2.C6 H16 N2.C1 H2 Cl2'
_chemical_formula_sum 'C49 H48 Cl2 N4 O2'
_chemical_formula_weight 795.81
_chemical_name_systematic
; 
3-{3-[3-(3-hydroxy-3,3-diphenyl-prop-1-ynyl)-phenylazo]-phenyl}-1,
1-diphenyl-prop-2-yn-1-ol N,N,N',N'-tetramethylethylenediamine 
dichloromethane solvate
;
_space_group_IT_number 2
_symmetry_cell_setting triclinic
_symmetry_space_group_name_Hall '-P 1'
_symmetry_space_group_name_H-M 'P -1'
_atom_sites_solution_hydrogens geom
_atom_sites_solution_primary direct
_atom_sites_solution_secondary difmap
_audit_creation_method SHELXL-97
_cell_angle_alpha 104.9470(10)
_cell_angle_beta 94.2770(10)
_cell_angle_gamma 93.557(2)
_cell_formula_units_Z 1
_cell_length_a 6.3341(2)
_cell_length_b 10.9720(3)
_cell_length_c 16.0192(5)
_cell_measurement_temperature 123(2)
_cell_volume 1068.81(6)
_computing_cell_refinement 'Nonius collect'
_computing_data_collection 'Nonius collect'
_computing_data_reduction 'Nonius collect'
_computing_molecular_graphics X-Seed
_computing_publication_material ciftab
_computing_structure_refinement 'SHELXL-97 (Sheldrick, 1997)'
_computing_structure_solution 'SHELXS-97 (Sheldrick, 1990)'
_diffrn_ambient_temperature 123(2)
_diffrn_measured_fraction_theta_full 0.972
_diffrn_measured_fraction_theta_max 0.972
_diffrn_measurement_device_type 'Enraf Nonius Kappa CCD'
_diffrn_measurement_method 'phi and omega scans'
_diffrn_radiation_monochromator graphite
_diffrn_radiation_source 'fine-focus sealed tube'
_diffrn_radiation_type MoK\a
_diffrn_radiation_wavelength 0.71073
_diffrn_reflns_av_R_equivalents 0.0000
_diffrn_reflns_av_sigmaI/netI 0.0541
_diffrn_reflns_limit_h_max 8
_diffrn_reflns_limit_h_min 0
_diffrn_reflns_limit_k_max 14
_diffrn_reflns_limit_k_min -14
_diffrn_reflns_limit_l_max 20
_diffrn_reflns_limit_l_min -21
_diffrn_reflns_number 5186
_diffrn_reflns_theta_full 28.31
_diffrn_reflns_theta_max 28.31
_diffrn_reflns_theta_min 3.24
_exptl_absorpt_coefficient_mu 0.196
_exptl_absorpt_correction_T_max 0.9807
_exptl_absorpt_correction_T_min 0.9346
_exptl_absorpt_correction_type none
_exptl_crystal_colour orange
_exptl_crystal_density_diffrn 1.236
_exptl_crystal_density_method 'not measured'
_exptl_crystal_description 'clear needles'
_exptl_crystal_F_000 420
_exptl_crystal_size_max 0.35
_exptl_crystal_size_mid 0.35
_exptl_crystal_size_min 0.10
_refine_diff_density_max 0.597
_refine_diff_density_min -0.935
_refine_diff_density_rms 0.061
_refine_ls_extinction_method none
_refine_ls_goodness_of_fit_ref 1.071
_refine_ls_hydrogen_treatment mixed
_refine_ls_matrix_type full
_refine_ls_number_parameters 268
_refine_ls_number_reflns 5186
_refine_ls_number_restraints 0
_refine_ls_restrained_S_all 1.071
_refine_ls_R_factor_all 0.1114
_refine_ls_R_factor_gt 0.0699
_refine_ls_shift/su_max 0.000
_refine_ls_shift/su_mean 0.000
_refine_ls_structure_factor_coef Fsqd
_refine_ls_weighting_details 'calc w=1/[\s^2^(Fo^2^)+(0.1008P)^2^+0.5300P] where P=(Fo^2^+2Fc^2^)/3'
_refine_ls_weighting_scheme calc
_refine_ls_wR_factor_gt 0.1870
_refine_ls_wR_factor_ref 0.2100
_reflns_number_gt 3291
_reflns_number_total 5186
_reflns_threshold_expression >2sigma(I)
_cod_data_source_file b206162g.txt
_cod_data_source_block 3.TMEDA.DCM
_cod_depositor_comments
;
The following automatic conversions were performed:

'_symmetry_cell_setting' value 'Triclinic' changed to 'triclinic'
according to
/usr/data/users/saulius/automatic-downloads/retrospective/RSC/lib/dictionaries/cif_core.dic
dictionary named 'cif_core.dic' version 2.4.2 from 2011-04-26.

Automatic conversion script
Id: cif_fix_values 2281 2013-09-26 08:29:07Z andrius 
;
_cod_original_sg_symbol_H-M P-1
_cod_database_code 7216592

loop_
_symmetry_equiv_pos_as_xyz
'x, y, z'
'-x, -y, -z'

loop_
_atom_site_label
_atom_site_type_symbol
_atom_site_fract_x
_atom_site_fract_y
_atom_site_fract_z
_atom_site_U_iso_or_equiv
_atom_site_adp_type
_atom_site_occupancy
_atom_site_symmetry_multiplicity
_atom_site_calc_flag
_atom_site_refinement_flags
O1 O 0.4921(2) 0.29445(16) 0.17543(10) 0.0304(4) Uani 1 1 d .
N2 N 1.5361(3) 0.04201(18) 0.48332(12) 0.0302(4) Uani 1 1 d .
C9 C 0.6994(3) 0.3575(2) 0.18903(14) 0.0263(5) Uani 1 1 d .
N1G N 0.4615(3) 0.03256(18) 0.11953(12) 0.0348(5) Uani 1 1 d .
C4 C 1.0954(4) 0.2020(2) 0.34204(14) 0.0295(5) Uani 1 1 d .
C7 C 0.9513(4) 0.2573(2) 0.29080(14) 0.0311(5) Uani 1 1 d .
C8 C 0.8396(4) 0.3023(2) 0.24591(14) 0.0298(5) Uani 1 1 d .
C10 C 0.7920(3) 0.34909(19) 0.10173(14) 0.0264(5) Uani 1 1 d .
C6 C 1.1657(4) 0.0435(2) 0.41859(15) 0.0330(5) Uani 1 1 d .
H6 H 1.1176 -0.0272 0.4382 0.040 Uiso 1 1 calc R
C20 C 0.6820(3) 0.4972(2) 0.23619(14) 0.0280(5) Uani 1 1 d .
C1 C 1.3777(3) 0.0919(2) 0.43662(13) 0.0277(5) Uani 1 1 d .
C11 C 0.6642(4) 0.3803(2) 0.03681(15) 0.0326(5) Uani 1 1 d .
H11 H 0.5271 0.4074 0.0480 0.039 Uiso 1 1 calc R
C5 C 1.0260(4) 0.0987(2) 0.37213(16) 0.0341(5) Uani 1 1 d .
H5 H 0.8812 0.0663 0.3604 0.041 Uiso 1 1 calc R
C15 C 0.9925(4) 0.3125(2) 0.08512(15) 0.0319(5) Uani 1 1 d .
H15 H 1.0820 0.2924 0.1291 0.038 Uiso 1 1 calc R
C3 C 1.3074(4) 0.2491(2) 0.36013(16) 0.0369(6) Uani 1 1 d .
H3 H 1.3566 0.3191 0.3402 0.044 Uiso 1 1 calc R
C2 C 1.4475(4) 0.1939(2) 0.40733(16) 0.0370(6) Uani 1 1 d .
H2 H 1.5922 0.2265 0.4196 0.044 Uiso 1 1 calc R
C12 C 0.7362(5) 0.3721(2) -0.04400(16) 0.0405(6) Uani 1 1 d .
H12 H 0.6476 0.3925 -0.0881 0.049 Uiso 1 1 calc R
C14 C 1.0639(4) 0.3051(2) 0.00381(17) 0.0409(6) Uani 1 1 d .
H14 H 1.2019 0.2797 -0.0075 0.049 Uiso 1 1 calc R
C23 C 0.6594(5) 0.7510(2) 0.32226(17) 0.0442(6) Uani 1 1 d .
H23 H 0.6513 0.8373 0.3519 0.053 Uiso 1 1 calc R
C13 C 0.9353(5) 0.3346(2) -0.06029(17) 0.0434(6) Uani 1 1 d .
H13 H 0.9844 0.3290 -0.1157 0.052 Uiso 1 1 calc R
C25 C 0.4910(4) 0.5413(2) 0.26164(18) 0.0403(6) Uani 1 1 d .
H25 H 0.3658 0.4850 0.2494 0.048 Uiso 1 1 calc R
C22 C 0.8497(4) 0.7086(2) 0.29626(19) 0.0478(7) Uani 1 1 d .
H22 H 0.9734 0.7660 0.3073 0.057 Uiso 1 1 calc R
C21 C 0.8616(4) 0.5823(2) 0.25398(17) 0.0412(6) Uani 1 1 d .
H21 H 0.9943 0.5536 0.2369 0.049 Uiso 1 1 calc R
C24 C 0.4818(5) 0.6678(3) 0.3052(2) 0.0511(7) Uani 1 1 d .
H24 H 0.3502 0.6969 0.3233 0.061 Uiso 1 1 calc R
C1G C 0.5346(5) -0.0291(2) 0.03556(17) 0.0449(6) Uani 1 1 d .
H1G1 H 0.4802 -0.1195 0.0189 0.054 Uiso 1 1 calc R
H1G2 H 0.6917 -0.0253 0.0418 0.054 Uiso 1 1 calc R
C3G C 0.2299(5) 0.0137(3) 0.1190(2) 0.0534(7) Uani 1 1 d .
H3G1 H 0.1614 0.0576 0.0796 0.080 Uiso 1 1 calc R
H3G2 H 0.1889 0.0479 0.1777 0.080 Uiso 1 1 calc R
H3G3 H 0.1848 -0.0770 0.0992 0.080 Uiso 1 1 calc R
C2G C 0.5641(6) -0.0210(3) 0.1857(2) 0.0611(8) Uani 1 1 d .
H2G1 H 0.5175 -0.1112 0.1732 0.092 Uiso 1 1 calc R
H2G2 H 0.5246 0.0232 0.2431 0.092 Uiso 1 1 calc R
H2G3 H 0.7187 -0.0106 0.1851 0.092 Uiso 1 1 calc R
H1O H 0.505(5) 0.213(3) 0.154(2) 0.055(9) Uiso 1 1 d .
C4G C 1.1352(12) 0.4677(7) 0.5343(4) 0.0688(19) Uani 0.50 1 d P
H4G1 H 1.2048 0.5125 0.5925 0.083 Uiso 0.50 1 calc PR
H4G2 H 1.2031 0.3882 0.5125 0.083 Uiso 0.50 1 calc PR
Cl1 Cl 0.8487(3) 0.43543(13) 0.53832(8) 0.1252(6) Uani 1 1 d .

loop_
_atom_site_aniso_label
_atom_site_aniso_U_11
_atom_site_aniso_U_22
_atom_site_aniso_U_33
_atom_site_aniso_U_23
_atom_site_aniso_U_13
_atom_site_aniso_U_12
O1 0.0285(8) 0.0270(8) 0.0362(9) 0.0105(7) 0.0006(6) 0.0010(6)
N2 0.0352(10) 0.0323(10) 0.0250(10) 0.0113(8) 0.0002(7) 0.0052(8)
C9 0.0254(11) 0.0258(10) 0.0294(11) 0.0110(9) -0.0008(8) 0.0025(8)
N1G 0.0443(12) 0.0281(10) 0.0302(11) 0.0056(8) 0.0009(8) 0.0013(8)
C4 0.0352(12) 0.0335(12) 0.0220(11) 0.0102(9) 0.0001(9) 0.0090(9)
C7 0.0361(12) 0.0312(12) 0.0271(11) 0.0103(9) 0.0010(9) 0.0039(9)
C8 0.0337(12) 0.0261(11) 0.0294(12) 0.0076(9) 0.0023(9) 0.0016(8)
C10 0.0321(11) 0.0201(10) 0.0267(11) 0.0064(8) 0.0004(8) 0.0012(8)
C6 0.0369(13) 0.0332(12) 0.0327(12) 0.0168(10) -0.0001(9) 0.0018(9)
C20 0.0356(12) 0.0266(11) 0.0243(11) 0.0109(9) 0.0029(9) 0.0044(9)
C1 0.0326(12) 0.0313(11) 0.0205(10) 0.0084(9) 0.0013(8) 0.0076(9)
C11 0.0394(13) 0.0268(11) 0.0323(12) 0.0100(9) -0.0012(9) 0.0050(9)
C5 0.0306(12) 0.0370(13) 0.0374(13) 0.0167(10) -0.0047(9) 0.0022(9)
C15 0.0315(12) 0.0260(11) 0.0355(13) 0.0047(9) -0.0002(9) 0.0007(8)
C3 0.0376(13) 0.0405(13) 0.0395(14) 0.0240(11) 0.0012(10) 0.0027(10)
C2 0.0318(12) 0.0427(14) 0.0411(14) 0.0206(11) -0.0009(10) 0.0022(10)
C12 0.0658(17) 0.0277(12) 0.0294(13) 0.0112(10) -0.0005(11) 0.0033(11)
C14 0.0418(14) 0.0294(12) 0.0479(15) 0.0013(11) 0.0149(11) -0.0006(10)
C23 0.0659(18) 0.0293(13) 0.0382(14) 0.0056(11) 0.0162(12) 0.0096(11)
C13 0.0682(18) 0.0276(12) 0.0349(14) 0.0068(10) 0.0173(12) -0.0015(11)
C25 0.0377(13) 0.0326(13) 0.0534(16) 0.0143(11) 0.0095(11) 0.0054(10)
C22 0.0501(16) 0.0331(13) 0.0537(17) 0.0004(12) 0.0063(12) -0.0018(11)
C21 0.0373(13) 0.0342(13) 0.0472(15) 0.0018(11) 0.0049(11) 0.0027(10)
C24 0.0545(17) 0.0367(14) 0.0662(19) 0.0126(13) 0.0250(14) 0.0164(12)
C1G 0.0624(17) 0.0325(13) 0.0379(14) 0.0056(11) 0.0022(12) 0.0073(11)
C3G 0.0541(17) 0.0363(14) 0.0648(19) 0.0038(13) 0.0135(14) -0.0042(12)
C2G 0.093(2) 0.0426(16) 0.0457(17) 0.0148(13) -0.0136(16) 0.0014(15)
C4G 0.098(5) 0.070(4) 0.029(3) 0.000(3) -0.001(3) -0.001(4)
Cl1 0.1849(15) 0.0992(9) 0.0704(7) -0.0003(6) 0.0024(8) -0.0417(9)

loop_
_atom_type_symbol
_atom_type_description
_atom_type_scat_dispersion_real
_atom_type_scat_dispersion_imag
_atom_type_scat_source
C C 0.0033 0.0016 'International Tables Vol C Tables 4.2.6.8 and 6.1.1.4'
H H 0.0000 0.0000 'International Tables Vol C Tables 4.2.6.8 and 6.1.1.4'
N N 0.0061 0.0033 'International Tables Vol C Tables 4.2.6.8 and 6.1.1.4'
O O 0.0106 0.0060 'International Tables Vol C Tables 4.2.6.8 and 6.1.1.4'
Cl Cl 0.1484 0.1585 'International Tables Vol C Tables 4.2.6.8 and 6.1.1.4'

loop_
_geom_angle_atom_site_label_1
_geom_angle_atom_site_label_2
_geom_angle_atom_site_label_3
_geom_angle
_geom_angle_site_symmetry_1
_geom_angle_site_symmetry_3
N2 N2 C1 113.9(2) 2_856 .
O1 C9 C8 110.03(17) . .
O1 C9 C20 107.79(17) . .
C8 C9 C20 108.08(17) . .
O1 C9 C10 110.50(17) . .
C8 C9 C10 110.78(17) . .
C20 C9 C10 109.58(17) . .
C1G N1G C3G 111.9(2) . .
C1G N1G C2G 108.3(2) . .
C3G N1G C2G 109.4(2) . .
C3 C4 C5 119.0(2) . .
C3 C4 C7 120.0(2) . .
C5 C4 C7 120.9(2) . .
C8 C7 C4 177.0(2) . .
C7 C8 C9 179.4(2) . .
C15 C10 C11 119.2(2) . .
C15 C10 C9 123.40(19) . .
C11 C10 C9 117.44(19) . .
C5 C6 C1 119.7(2) . .
C25 C20 C21 118.4(2) . .
C25 C20 C9 121.7(2) . .
C21 C20 C9 119.84(19) . .
C2 C1 C6 120.0(2) . .
C2 C1 N2 115.5(2) . .
C6 C1 N2 124.5(2) . .
C12 C11 C10 120.4(2) . .
C6 C5 C4 120.8(2) . .
C10 C15 C14 120.0(2) . .
C2 C3 C4 120.2(2) . .
C1 C2 C3 120.4(2) . .
C13 C12 C11 120.1(2) . .
C13 C14 C15 120.3(2) . .
C24 C23 C22 119.5(2) . .
C12 C13 C14 119.9(2) . .
C20 C25 C24 120.2(2) . .
C23 C22 C21 120.1(2) . .
C22 C21 C20 120.8(2) . .
C23 C24 C25 120.9(2) . .
N1G C1G C1G 113.7(3) . 2_655
Cl1 C4G Cl1 104.2(4) 2_766 .
C4G Cl1 C4G 75.8(4) 2_766 .

loop_
_geom_bond_atom_site_label_1
_geom_bond_atom_site_label_2
_geom_bond_distance
_geom_bond_site_symmetry_2
O1 C9 1.420(2) .
N2 N2 1.258(4) 2_856
N2 C1 1.426(3) .
C9 C8 1.489(3) .
C9 C20 1.538(3) .
C9 C10 1.540(3) .
N1G C1G 1.464(3) .
N1G C3G 1.468(4) .
N1G C2G 1.469(3) .
C4 C3 1.390(3) .
C4 C5 1.400(3) .
C4 C7 1.445(3) .
C7 C8 1.188(3) .
C10 C15 1.380(3) .
C10 C11 1.395(3) .
C6 C5 1.380(3) .
C6 C1 1.394(3) .
C20 C25 1.381(3) .
C20 C21 1.390(3) .
C1 C2 1.382(3) .
C11 C12 1.387(3) .
C15 C14 1.395(4) .
C3 C2 1.389(3) .
C12 C13 1.373(4) .
C14 C13 1.379(4) .
C23 C24 1.368(4) .
C23 C22 1.373(4) .
C25 C24 1.391(4) .
C22 C21 1.386(4) .
C1G C1G 1.495(5) 2_655
C4G Cl1 1.771(7) 2_766
C4G Cl1 1.836(8) .
Cl1 C4G 1.771(7) 2_766
